data_7218982
loop_
_publ_author_name
'Peng, Yu-Xin'
'Wang, Na'
'Dai, Yuan'
'Hu, Bin'
'Ma, Bin Bin'
'Huang, Wei'

_publ_section_title
;
 Simultaneous enhancement of fluorescence and solubility by N-alkylation
 and functionalization of 2-(2-thienyl)imidazo[4,5-f][1,10]-phenanthroline
 with heterocyclic bridges
;
_journal_name_full 'RSC Adv.'
_journal_paper_doi 10.1039/C4RA12627K
_journal_year 2014
_chemical_formula_moiety 'C40 H32 Cl3 N5 S'
_chemical_formula_sum 'C40 H32 Cl3 N5 S'
_chemical_formula_weight 721.12
_chemical_name_systematic
; 
 ? 
;
_space_group_IT_number 14
_symmetry_cell_setting monoclinic
_symmetry_space_group_name_Hall '-P 2ybc'
_symmetry_space_group_name_H-M 'P 1 21/c 1'
_atom_sites_solution_hydrogens geom
_atom_sites_solution_primary direct
_atom_sites_solution_secondary difmap
_audit_creation_method SHELXL-97
_cell_angle_alpha 90.00
_cell_angle_beta 112.8150(10)
_cell_angle_gamma 90.00
_cell_formula_units_Z 4
_cell_length_a 21.9934(17)
_cell_length_b 9.0584(7)
_cell_length_c 19.5200(15)
_cell_measurement_reflns_used 6317
_cell_measurement_temperature 291(2)
_cell_measurement_theta_max 18.507
_cell_measurement_theta_min 2.257
_cell_volume 3584.6(5)
_computing_cell_refinement SMART
_computing_data_collection 'SMART (BRUKER 2000)'
_computing_data_reduction 'SAINT (BRUKER 2000)'
_computing_molecular_graphics SHELXTL
_computing_publication_material SHELXTL
_computing_structure_refinement SHELXTL
_computing_structure_solution 'SHELXTL (BRUKER 2000)'
_diffrn_ambient_temperature 291(2)
_diffrn_measured_fraction_theta_full 0.998
_diffrn_measured_fraction_theta_max 0.998
_diffrn_measurement_device_type 'BRUKER Smart Apex CCD area detector'
_diffrn_measurement_method '\f and \w scans'
_diffrn_radiation_monochromator graphite
_diffrn_radiation_source 'fine-focus sealed tube'
_diffrn_radiation_type MoK\a
_diffrn_radiation_wavelength 0.71073
_diffrn_reflns_av_R_equivalents 0.0557
_diffrn_reflns_av_sigmaI/netI 0.0634
_diffrn_reflns_limit_h_max 26
_diffrn_reflns_limit_h_min -26
_diffrn_reflns_limit_k_max 9
_diffrn_reflns_limit_k_min -10
_diffrn_reflns_limit_l_max 22
_diffrn_reflns_limit_l_min -23
_diffrn_reflns_number 19443
_diffrn_reflns_theta_full 25.00
_diffrn_reflns_theta_max 25.00
_diffrn_reflns_theta_min 2.01
_exptl_absorpt_coefficient_mu 0.351
_exptl_absorpt_correction_T_max 0.9658
_exptl_absorpt_correction_T_min 0.9658
_exptl_absorpt_correction_type multi-scan
_exptl_absorpt_process_details 'SADABS, BRUKER(2000)'
_exptl_crystal_colour yellow
_exptl_crystal_density_diffrn 1.336
_exptl_crystal_density_method 'not measured'
_exptl_crystal_description block
_exptl_crystal_F_000 1496
_exptl_crystal_size_max 0.10
_exptl_crystal_size_mid 0.10
_exptl_crystal_size_min 0.10
_refine_diff_density_max 0.726
_refine_diff_density_min -0.614
_refine_diff_density_rms 0.057
_refine_ls_extinction_method none
_refine_ls_goodness_of_fit_ref 1.013
_refine_ls_hydrogen_treatment constr
_refine_ls_matrix_type full
_refine_ls_number_parameters 442
_refine_ls_number_reflns 6317
_refine_ls_number_restraints 6
_refine_ls_restrained_S_all 1.018
_refine_ls_R_factor_all 0.1288
_refine_ls_R_factor_gt 0.0706
_refine_ls_shift/su_max 0.000
_refine_ls_shift/su_mean 0.000
_refine_ls_structure_factor_coef Fsqd
_refine_ls_weighting_details 'calc w=1/[\s^2^(Fo^2^)+(0.0851P)^2^+1.8680P] where P=(Fo^2^+2Fc^2^)/3'
_refine_ls_weighting_scheme calc
_refine_ls_wR_factor_gt 0.1754
_refine_ls_wR_factor_ref 0.1989
_reflns_number_gt 3364
_reflns_number_total 6317
_reflns_threshold_expression >2sigma(I)
_cod_data_source_file c4ra12627k2.cif
_cod_data_source_block 8
_cod_original_sg_symbol_H-M P21/c
_cod_database_code 7218982

loop_
_symmetry_equiv_pos_as_xyz
'x, y, z'
'-x, y+1/2, -z+1/2'
'-x, -y, -z'
'x, -y-1/2, z-1/2'

loop_
_atom_site_label
_atom_site_type_symbol
_atom_site_fract_x
_atom_site_fract_y
_atom_site_fract_z
_atom_site_U_iso_or_equiv
_atom_site_adp_type
_atom_site_occupancy
_atom_site_symmetry_multiplicity
_atom_site_calc_flag
_atom_site_refinement_flags
C1 C 0.7966(2) 0.3741(6) 0.7177(3) 0.0838(16) Uani 1 1 d .
H1 H 0.8363 0.3266 0.7442 0.101 Uiso 1 1 calc R
C2 C 0.7915(2) 0.4530(6) 0.6550(3) 0.0773(14) Uani 1 1 d .
H2 H 0.8270 0.4590 0.6404 0.093 Uiso 1 1 calc R
C3 C 0.7337(2) 0.5215(5) 0.6155(2) 0.0660(12) Uani 1 1 d .
H3 H 0.7287 0.5731 0.5724 0.079 Uiso 1 1 calc R
C4 C 0.6811(2) 0.5148(5) 0.6394(2) 0.0558(10) Uani 1 1 d .
C5 C 0.61778(19) 0.5838(5) 0.6046(2) 0.0529(10) Uani 1 1 d .
C6 C 0.56890(19) 0.5690(5) 0.6319(2) 0.0519(10) Uani 1 1 d .
C7 C 0.57835(19) 0.4850(5) 0.6972(2) 0.0561(11) Uani 1 1 d .
C8 C 0.5298(2) 0.4677(6) 0.7268(2) 0.0705(13) Uani 1 1 d .
H8 H 0.4892 0.5143 0.7048 0.085 Uiso 1 1 calc R
C9 C 0.5434(3) 0.3812(6) 0.7885(3) 0.0810(15) Uani 1 1 d .
H9 H 0.5123 0.3677 0.8093 0.097 Uiso 1 1 calc R
C10 C 0.6048(3) 0.3145(6) 0.8191(3) 0.0845(15) Uani 1 1 d .
H10 H 0.6134 0.2554 0.8608 0.101 Uiso 1 1 calc R
C11 C 0.6391(2) 0.4138(5) 0.7328(2) 0.0585(11) Uani 1 1 d .
C12 C 0.6915(2) 0.4300(5) 0.7042(2) 0.0578(11) Uani 1 1 d .
C13 C 0.52666(18) 0.7007(5) 0.5338(2) 0.0533(10) Uani 1 1 d .
C14 C 0.6259(2) 0.7494(6) 0.4998(3) 0.0769(14) Uani 1 1 d DU
H14A H 0.6048 0.8439 0.4822 0.092 Uiso 1 1 calc R
H14B H 0.6710 0.7683 0.5336 0.092 Uiso 1 1 calc R
C15 C 0.6263(3) 0.6648(7) 0.4374(3) 0.0976(18) Uani 1 1 d DU
H15A H 0.5813 0.6441 0.4037 0.117 Uiso 1 1 calc R
H15B H 0.6485 0.5714 0.4547 0.117 Uiso 1 1 calc R
C16 C 0.6625(4) 0.7528(8) 0.3957(4) 0.132(3) Uani 1 1 d DU
H16A H 0.6412 0.8483 0.3820 0.158 Uiso 1 1 calc R
H16B H 0.7074 0.7705 0.4302 0.158 Uiso 1 1 calc R
C17 C 0.6649(5) 0.6859(11) 0.3294(4) 0.190(4) Uani 1 1 d DU
H17A H 0.6898 0.5959 0.3425 0.286 Uiso 1 1 calc R
H17B H 0.6857 0.7526 0.3070 0.286 Uiso 1 1 calc R
H17C H 0.6209 0.6648 0.2949 0.286 Uiso 1 1 calc R
C18 C 0.47818(19) 0.7861(5) 0.4750(2) 0.0538(10) Uani 1 1 d .
C19 C 0.4751(2) 0.8499(5) 0.4109(2) 0.0702(13) Uani 1 1 d .
H19 H 0.5099 0.8475 0.3951 0.084 Uiso 1 1 calc R
C20 C 0.4150(2) 0.9197(5) 0.3706(2) 0.0661(12) Uani 1 1 d .
H20 H 0.4064 0.9683 0.3258 0.079 Uiso 1 1 calc R
C21 C 0.37026(18) 0.9101(5) 0.4028(2) 0.0529(10) Uani 1 1 d .
C22 C 0.30307(18) 0.9676(5) 0.3796(2) 0.0529(10) Uani 1 1 d .
C23 C 0.2757(2) 1.0639(5) 0.3194(2) 0.0656(12) Uani 1 1 d .
H23 H 0.2999 1.0883 0.2912 0.079 Uiso 1 1 calc R
C24 C 0.2141(2) 1.1230(5) 0.3010(2) 0.0677(13) Uani 1 1 d .
H24 H 0.1973 1.1870 0.2607 0.081 Uiso 1 1 calc R
C25 C 0.17632(19) 1.0888(5) 0.3418(2) 0.0559(11) Uani 1 1 d .
C26 C 0.2024(2) 0.9910(5) 0.3997(2) 0.0638(12) Uani 1 1 d .
H26 H 0.1776 0.9641 0.4269 0.077 Uiso 1 1 calc R
C27 C 0.26427(19) 0.9322(5) 0.4185(2) 0.0632(12) Uani 1 1 d .
H27 H 0.2805 0.8670 0.4583 0.076 Uiso 1 1 calc R
C28 C 0.06484(19) 1.1491(5) 0.2521(2) 0.0562(11) Uani 1 1 d .
C29 C 0.0161(2) 1.2557(6) 0.2286(3) 0.0853(15) Uani 1 1 d .
H29 H 0.0178 1.3350 0.2596 0.102 Uiso 1 1 calc R
C30 C -0.0350(2) 1.2460(7) 0.1599(3) 0.0936(17) Uani 1 1 d .
H30 H -0.0685 1.3162 0.1458 0.112 Uiso 1 1 calc R
C31 C -0.0367(2) 1.1351(6) 0.1130(3) 0.0787(15) Uani 1 1 d .
H31 H -0.0709 1.1299 0.0664 0.094 Uiso 1 1 calc R
C32 C 0.0120(2) 1.0305(6) 0.1342(2) 0.0705(13) Uani 1 1 d .
H32 H 0.0112 0.9552 0.1014 0.085 Uiso 1 1 calc R
C33 C 0.0627(2) 1.0360(5) 0.2045(2) 0.0586(11) Uani 1 1 d .
H33 H 0.0950 0.9631 0.2191 0.070 Uiso 1 1 calc R
C34 C 0.0935(2) 1.1788(5) 0.3855(2) 0.0601(11) Uani 1 1 d .
C35 C 0.0342(2) 1.1255(5) 0.3848(3) 0.0789(14) Uani 1 1 d .
H35 H 0.0051 1.0760 0.3433 0.095 Uiso 1 1 calc R
C36 C 0.0190(3) 1.1466(7) 0.4460(4) 0.107(2) Uani 1 1 d U
H36 H -0.0210 1.1114 0.4453 0.128 Uiso 1 1 calc R
C37 C 0.0606(4) 1.2173(8) 0.5073(4) 0.116(2) Uani 1 1 d U
H37 H 0.0497 1.2283 0.5486 0.140 Uiso 1 1 calc R
C38 C 0.1185(4) 1.2722(6) 0.5081(3) 0.103(2) Uani 1 1 d .
H38 H 0.1469 1.3225 0.5497 0.123 Uiso 1 1 calc R
C39 C 0.1354(3) 1.2537(5) 0.4473(3) 0.0746(13) Uani 1 1 d .
H39 H 0.1750 1.2917 0.4482 0.090 Uiso 1 1 calc R
C40 C 0.2063(2) 0.7647(5) 0.0991(2) 0.0704(13) Uani 1 1 d .
H40 H 0.2448 0.7460 0.1450 0.085 Uiso 1 1 calc R
Cl1 Cl 0.23213(8) 0.84833(17) 0.03368(8) 0.0986(5) Uani 1 1 d .
Cl2 Cl 0.15199(10) 0.8821(2) 0.11857(10) 0.1277(7) Uani 1 1 d .
Cl3 Cl 0.16666(10) 0.5994(2) 0.06514(9) 0.1271(7) Uani 1 1 d .
N1 N 0.74898(18) 0.3617(5) 0.7424(2) 0.0776(12) Uani 1 1 d .
N2 N 0.65224(18) 0.3285(5) 0.79351(19) 0.0720(11) Uani 1 1 d .
N3 N 0.59008(16) 0.6716(4) 0.54146(18) 0.0590(9) Uani 1 1 d U
N4 N 0.51242(15) 0.6417(4) 0.58780(18) 0.0556(9) Uani 1 1 d .
N5 N 0.11355(16) 1.1538(4) 0.32560(18) 0.0642(10) Uani 1 1 d .
S1 S 0.40451(5) 0.81174(14) 0.48479(6) 0.0646(4) Uani 1 1 d .

loop_
_atom_site_aniso_label
_atom_site_aniso_U_11
_atom_site_aniso_U_22
_atom_site_aniso_U_33
_atom_site_aniso_U_23
_atom_site_aniso_U_13
_atom_site_aniso_U_12
C1 0.059(3) 0.119(5) 0.075(3) 0.026(3) 0.028(3) 0.032(3)
C2 0.061(3) 0.109(4) 0.073(3) 0.023(3) 0.038(2) 0.027(3)
C3 0.059(3) 0.086(3) 0.061(3) 0.013(2) 0.031(2) 0.018(3)
C4 0.055(2) 0.063(3) 0.052(2) 0.000(2) 0.023(2) 0.003(2)
C5 0.050(2) 0.062(3) 0.046(2) 0.0018(19) 0.0181(18) 0.005(2)
C6 0.048(2) 0.062(3) 0.050(2) -0.002(2) 0.0236(19) 0.002(2)
C7 0.050(2) 0.068(3) 0.052(2) -0.001(2) 0.0210(19) -0.003(2)
C8 0.052(3) 0.097(4) 0.063(3) 0.007(3) 0.024(2) -0.001(3)
C9 0.073(3) 0.105(4) 0.076(3) 0.022(3) 0.040(3) 0.000(3)
C10 0.086(4) 0.107(4) 0.068(3) 0.021(3) 0.038(3) 0.003(3)
C11 0.056(3) 0.070(3) 0.049(2) 0.001(2) 0.019(2) -0.004(2)
C12 0.058(3) 0.068(3) 0.049(2) 0.005(2) 0.022(2) 0.010(2)
C13 0.044(2) 0.065(3) 0.053(2) 0.000(2) 0.0199(19) 0.008(2)
C14 0.064(3) 0.099(4) 0.072(3) 0.012(3) 0.031(2) 0.002(3)
C15 0.074(3) 0.149(5) 0.070(3) 0.018(3) 0.029(3) 0.033(3)
C16 0.136(6) 0.180(7) 0.112(5) 0.029(4) 0.084(4) 0.039(5)
C17 0.228(10) 0.261(11) 0.117(6) 0.020(6) 0.105(7) 0.067(9)
C18 0.045(2) 0.067(3) 0.050(2) 0.003(2) 0.0192(18) 0.004(2)
C19 0.049(2) 0.102(4) 0.066(3) 0.017(3) 0.029(2) 0.014(3)
C20 0.051(2) 0.097(4) 0.054(3) 0.017(2) 0.026(2) 0.015(2)
C21 0.044(2) 0.064(3) 0.049(2) -0.0010(19) 0.0166(18) 0.004(2)
C22 0.044(2) 0.066(3) 0.050(2) -0.002(2) 0.0195(18) 0.002(2)
C23 0.050(2) 0.093(4) 0.061(3) 0.012(2) 0.030(2) 0.010(2)
C24 0.054(3) 0.093(4) 0.059(3) 0.017(2) 0.026(2) 0.017(2)
C25 0.042(2) 0.071(3) 0.054(2) -0.004(2) 0.0187(19) 0.005(2)
C26 0.045(2) 0.082(3) 0.069(3) 0.008(2) 0.028(2) 0.002(2)
C27 0.049(2) 0.077(3) 0.067(3) 0.018(2) 0.025(2) 0.005(2)
C28 0.044(2) 0.061(3) 0.063(3) 0.001(2) 0.020(2) 0.007(2)
C29 0.072(3) 0.073(4) 0.102(4) -0.003(3) 0.025(3) 0.018(3)
C30 0.059(3) 0.088(4) 0.109(5) 0.004(4) 0.006(3) 0.018(3)
C31 0.051(3) 0.091(4) 0.077(3) 0.021(3) 0.006(2) -0.006(3)
C32 0.071(3) 0.074(3) 0.065(3) -0.003(2) 0.024(2) -0.012(3)
C33 0.057(3) 0.056(3) 0.065(3) 0.006(2) 0.026(2) 0.006(2)
C34 0.059(3) 0.058(3) 0.074(3) 0.000(2) 0.037(2) 0.009(2)
C35 0.069(3) 0.070(3) 0.114(4) 0.010(3) 0.053(3) 0.008(3)
C36 0.103(5) 0.097(5) 0.162(6) 0.048(4) 0.097(5) 0.036(4)
C37 0.179(8) 0.094(5) 0.131(5) 0.032(4) 0.119(5) 0.050(5)
C38 0.157(6) 0.083(4) 0.076(4) -0.003(3) 0.054(4) 0.024(4)
C39 0.090(4) 0.073(3) 0.071(3) -0.006(3) 0.042(3) 0.000(3)
C40 0.076(3) 0.078(3) 0.060(3) 0.001(2) 0.029(2) 0.015(3)
Cl1 0.1115(11) 0.1077(11) 0.0976(10) 0.0092(8) 0.0635(9) 0.0051(9)
Cl2 0.1617(16) 0.1315(14) 0.1267(13) 0.0307(11) 0.0962(13) 0.0640(13)
Cl3 0.1617(17) 0.1266(14) 0.1094(12) -0.0316(10) 0.0705(12) -0.0491(13)
N1 0.060(2) 0.105(3) 0.069(2) 0.024(2) 0.026(2) 0.026(2)
N2 0.069(2) 0.095(3) 0.055(2) 0.020(2) 0.0282(19) 0.006(2)
N3 0.052(2) 0.077(3) 0.050(2) 0.0063(17) 0.0224(15) 0.0139(18)
N4 0.0471(19) 0.070(2) 0.054(2) 0.0037(17) 0.0236(16) 0.0047(18)
N5 0.049(2) 0.090(3) 0.056(2) -0.0051(18) 0.0233(17) 0.013(2)
S1 0.0479(6) 0.0900(9) 0.0608(7) 0.0145(6) 0.0264(5) 0.0119(6)

loop_
_atom_type_symbol
_atom_type_description
_atom_type_scat_dispersion_real
_atom_type_scat_dispersion_imag
_atom_type_scat_source
C C 0.0033 0.0016 'International Tables Vol C Tables 4.2.6.8 and 6.1.1.4'
H H 0.0000 0.0000 'International Tables Vol C Tables 4.2.6.8 and 6.1.1.4'
N N 0.0061 0.0033 'International Tables Vol C Tables 4.2.6.8 and 6.1.1.4'
Cl Cl 0.1484 0.1585 'International Tables Vol C Tables 4.2.6.8 and 6.1.1.4'
S S 0.1246 0.1234 'International Tables Vol C Tables 4.2.6.8 and 6.1.1.4'

loop_
_geom_angle_atom_site_label_1
_geom_angle_atom_site_label_2
_geom_angle_atom_site_label_3
_geom_angle
N1 C1 C2 124.4(4)
N1 C1 H1 117.8
C2 C1 H1 117.8
C3 C2 C1 118.4(4)
C3 C2 H2 120.8
C1 C2 H2 120.8
C2 C3 C4 120.1(4)
C2 C3 H3 119.9
C4 C3 H3 119.9
C3 C4 C12 116.8(4)
C3 C4 C5 126.5(4)
C12 C4 C5 116.7(4)
C6 C5 N3 105.0(3)
C6 C5 C4 122.2(4)
N3 C5 C4 132.8(4)
N4 C6 C5 111.3(3)
N4 C6 C7 126.6(3)
C5 C6 C7 122.1(4)
C11 C7 C8 118.4(4)
C11 C7 C6 117.9(4)
C8 C7 C6 123.7(4)
C9 C8 C7 118.9(4)
C9 C8 H8 120.5
C7 C8 H8 120.5
C8 C9 C10 118.2(4)
C8 C9 H9 120.9
C10 C9 H9 120.9
N2 C10 C9 125.0(4)
N2 C10 H10 117.5
C9 C10 H10 117.5
N2 C11 C7 122.5(4)
N2 C11 C12 117.3(4)
C7 C11 C12 120.2(4)
N1 C12 C4 122.3(4)
N1 C12 C11 116.9(4)
C4 C12 C11 120.9(4)
N4 C13 N3 112.4(3)
N4 C13 C18 121.1(3)
N3 C13 C18 126.5(4)
C15 C14 N3 112.5(4)
C15 C14 H14A 109.1
N3 C14 H14A 109.1
C15 C14 H14B 109.1
N3 C14 H14B 109.1
H14A C14 H14B 107.8
C14 C15 C16 109.9(5)
C14 C15 H15A 109.7
C16 C15 H15A 109.7
C14 C15 H15B 109.7
C16 C15 H15B 109.7
H15A C15 H15B 108.2
C17 C16 C15 117.1(7)
C17 C16 H16A 108.0
C15 C16 H16A 108.0
C17 C16 H16B 108.0
C15 C16 H16B 108.0
H16A C16 H16B 107.3
C16 C17 H17A 109.5
C16 C17 H17B 109.5
H17A C17 H17B 109.5
C16 C17 H17C 109.5
H17A C17 H17C 109.5
H17B C17 H17C 109.5
C19 C18 C13 135.7(4)
C19 C18 S1 109.4(3)
C13 C18 S1 114.9(3)
C18 C19 C20 114.2(4)
C18 C19 H19 122.9
C20 C19 H19 122.9
C21 C20 C19 113.9(4)
C21 C20 H20 123.1
C19 C20 H20 123.1
C20 C21 C22 131.2(4)
C20 C21 S1 109.1(3)
C22 C21 S1 119.7(3)
C27 C22 C23 116.7(4)
C27 C22 C21 120.8(4)
C23 C22 C21 122.5(4)
C24 C23 C22 121.7(4)
C24 C23 H23 119.2
C22 C23 H23 119.2
C23 C24 C25 120.8(4)
C23 C24 H24 119.6
C25 C24 H24 119.6
C26 C25 C24 117.6(4)
C26 C25 N5 120.7(4)
C24 C25 N5 121.7(4)
C27 C26 C25 121.6(4)
C27 C26 H26 119.2
C25 C26 H26 119.2
C26 C27 C22 121.5(4)
C26 C27 H27 119.2
C22 C27 H27 119.2
C33 C28 C29 118.6(4)
C33 C28 N5 121.5(4)
C29 C28 N5 119.9(4)
C30 C29 C28 120.8(5)
C30 C29 H29 119.6
C28 C29 H29 119.6
C31 C30 C29 120.3(5)
C31 C30 H30 119.8
C29 C30 H30 119.8
C30 C31 C32 119.9(5)
C30 C31 H31 120.1
C32 C31 H31 120.1
C31 C32 C33 120.4(5)
C31 C32 H32 119.8
C33 C32 H32 119.8
C28 C33 C32 119.9(4)
C28 C33 H33 120.0
C32 C33 H33 120.0
C39 C34 C35 119.1(4)
C39 C34 N5 119.0(4)
C35 C34 N5 121.9(4)
C36 C35 C34 119.3(5)
C36 C35 H35 120.4
C34 C35 H35 120.4
C37 C36 C35 121.7(6)
C37 C36 H36 119.1
C35 C36 H36 119.1
C36 C37 C38 119.4(6)
C36 C37 H37 120.3
C38 C37 H37 120.3
C37 C38 C39 120.5(6)
C37 C38 H38 119.7
C39 C38 H38 119.7
C34 C39 C38 120.0(5)
C34 C39 H39 120.0
C38 C39 H39 120.0
Cl3 C40 Cl2 109.0(3)
Cl3 C40 Cl1 110.6(2)
Cl2 C40 Cl1 109.6(3)
Cl3 C40 H40 109.2
Cl2 C40 H40 109.2
Cl1 C40 H40 109.2
C1 N1 C12 118.0(4)
C10 N2 C11 117.0(4)
C13 N3 C5 106.5(3)
C13 N3 C14 125.0(4)
C5 N3 C14 127.1(3)
C13 N4 C6 104.8(3)
C34 N5 C25 117.9(3)
C34 N5 C28 119.0(3)
C25 N5 C28 120.0(3)
C18 S1 C21 93.33(19)

loop_
_geom_bond_atom_site_label_1
_geom_bond_atom_site_label_2
_geom_bond_distance
C1 N1 1.316(6)
C1 C2 1.385(6)
C1 H1 0.9300
C2 C3 1.356(6)
C2 H2 0.9300
C3 C4 1.407(5)
C3 H3 0.9300
C4 C12 1.420(5)
C4 C5 1.435(5)
C5 C6 1.378(5)
C5 N3 1.393(5)
C6 N4 1.374(5)
C6 C7 1.430(5)
C7 C11 1.402(6)
C7 C8 1.405(5)
C8 C9 1.369(6)
C8 H8 0.9300
C9 C10 1.385(7)
C9 H9 0.9300
C10 N2 1.327(6)
C10 H10 0.9300
C11 N2 1.349(5)
C11 C12 1.469(6)
C12 N1 1.344(5)
C13 N4 1.324(5)
C13 N3 1.369(5)
C13 C18 1.450(5)
C14 C15 1.443(6)
C14 N3 1.507(5)
C14 H14A 0.9700
C14 H14B 0.9700
C15 C16 1.561(8)
C15 H15A 0.9700
C15 H15B 0.9700
C16 C17 1.448(7)
C16 H16A 0.9700
C16 H16B 0.9700
C17 H17A 0.9600
C17 H17B 0.9600
C17 H17C 0.9600
C18 C19 1.356(6)
C18 S1 1.719(4)
C19 C20 1.401(6)
C19 H19 0.9300
C20 C21 1.360(5)
C20 H20 0.9300
C21 C22 1.463(5)
C21 S1 1.728(4)
C22 C27 1.382(5)
C22 C23 1.398(6)
C23 C24 1.369(6)
C23 H23 0.9300
C24 C25 1.390(6)
C24 H24 0.9300
C25 C26 1.374(6)
C25 N5 1.419(5)
C26 C27 1.372(5)
C26 H26 0.9300
C27 H27 0.9300
C28 C33 1.371(6)
C28 C29 1.382(6)
C28 N5 1.420(5)
C29 C30 1.379(7)
C29 H29 0.9300
C30 C31 1.350(7)
C30 H30 0.9300
C31 C32 1.368(6)
C31 H31 0.9300
C32 C33 1.394(6)
C32 H32 0.9300
C33 H33 0.9300
C34 C39 1.379(6)
C34 C35 1.386(6)
C34 N5 1.418(5)
C35 C36 1.375(7)
C35 H35 0.9300
C36 C37 1.353(9)
C36 H36 0.9300
C37 C38 1.362(9)
C37 H37 0.9300
C38 C39 1.384(7)
C38 H38 0.9300
C39 H39 0.9300
C40 Cl3 1.730(5)
C40 Cl2 1.748(5)
C40 Cl1 1.758(5)
C40 H40 0.9800
